data_4315828
loop_
_publ_author_name
'Zhengxing Zhang'
'Lixin Zhang'
'Yanrong Li'
'Longcheng Hong'
'Zhenxia Chen'
'Xigeng Zhou'

_publ_contact_author_address
;Department of Chemistry
Molecular Catalysis and Innovative Material Laboratory 
Fudan University
Shanghai 200433
State Key Laboratory of Organometallic Chemistry
Shanghai 200032
People's Republic of China
;
_publ_contact_author_email xgzhou@fudan.edu.cn
_publ_contact_author_name 'Zhou, Xigeng'
_publ_section_title
;
 Activation of Bis(guanidinate)lanthanide Alkyl and Aryl Complexes on
 Elemental Sulfur: Synthesis and Characterization of
 Bis(guanidinate)lanthanide Thiolates and Disulfides
;
_journal_name_full 'Inorganic Chemistry'
_journal_page_first 5715
_journal_page_last 5722
_journal_paper_doi 10.1021/ic100617n
_journal_volume 49
_journal_year 2010
_chemical_formula_sum 'C88 H170 Er2 N12 S2 Si8'
_chemical_formula_weight 2019.72
_chemical_name_systematic
; 
 ? 
;
_space_group_IT_number 41
_symmetry_cell_setting orthorhombic
_symmetry_space_group_name_Hall 'A 2 -2ab'
_symmetry_space_group_name_H-M 'A e a 2'
_atom_sites_solution_hydrogens geom
_atom_sites_solution_primary direct
_atom_sites_solution_secondary difmap
_audit_creation_method SHELXL-97
_cell_angle_alpha 90.00
_cell_angle_beta 90.00
_cell_angle_gamma 90.00
_cell_formula_units_Z 4
_cell_length_a 19.329(5)
_cell_length_b 21.163(5)
_cell_length_c 29.585(7)
_cell_measurement_reflns_used 1004
_cell_measurement_temperature 293(2)
_cell_measurement_theta_max 19.901
_cell_measurement_theta_min 2.417
_cell_volume 12102(5)
_computing_cell_refinement 'Bruker SMART'
_computing_data_collection 'Bruker SMART'
_computing_data_reduction 'Bruker SAINT'
_computing_molecular_graphics 'Bruker SHELXTL'
_computing_publication_material 'Bruker SHELXTL'
_computing_structure_refinement 'SHELXL-97 (Sheldrick, 1997)'
_computing_structure_solution 'SHELXS-97 (Sheldrick, 1990)'
_diffrn_ambient_temperature 293(2)
_diffrn_measured_fraction_theta_full 1.000
_diffrn_measured_fraction_theta_max 1.000
_diffrn_measurement_device_type 'CCD area detector'
_diffrn_measurement_method 'phi and omega scans'
_diffrn_radiation_monochromator graphite
_diffrn_radiation_source 'fine-focus sealed tube'
_diffrn_radiation_type MoK\a
_diffrn_radiation_wavelength 0.71073
_diffrn_reflns_av_R_equivalents 0.0000
_diffrn_reflns_av_sigmaI/netI 0.1268
_diffrn_reflns_limit_h_max 22
_diffrn_reflns_limit_h_min -22
_diffrn_reflns_limit_k_max 25
_diffrn_reflns_limit_k_min -25
_diffrn_reflns_limit_l_max 34
_diffrn_reflns_limit_l_min -35
_diffrn_reflns_number 10644
_diffrn_reflns_theta_full 25.01
_diffrn_reflns_theta_max 25.01
_diffrn_reflns_theta_min 1.38
_exptl_absorpt_coefficient_mu 1.530
_exptl_absorpt_correction_T_max 0.8620
_exptl_absorpt_correction_T_min 0.8029
_exptl_absorpt_correction_type multi-scan
_exptl_absorpt_process_details sadabs
_exptl_crystal_colour pink
_exptl_crystal_density_diffrn 1.109
_exptl_crystal_density_method 'not measured'
_exptl_crystal_description prism
_exptl_crystal_F_000 4248
_exptl_crystal_size_max 0.15
_exptl_crystal_size_mid 0.15
_exptl_crystal_size_min 0.10
_refine_diff_density_max 1.599
_refine_diff_density_min -0.676
_refine_diff_density_rms 0.105
_refine_ls_abs_structure_details 'Flack H D (1983), Acta Cryst. A39, 876-881'
_refine_ls_abs_structure_Flack -0.083(19)
_refine_ls_extinction_method none
_refine_ls_goodness_of_fit_ref 1.045
_refine_ls_hydrogen_treatment constr
_refine_ls_matrix_type full
_refine_ls_number_parameters 506
_refine_ls_number_reflns 10644
_refine_ls_number_restraints 1
_refine_ls_restrained_S_all 1.045
_refine_ls_R_factor_all 0.0873
_refine_ls_R_factor_gt 0.0456
_refine_ls_shift/su_max 0.001
_refine_ls_shift/su_mean 0.000
_refine_ls_structure_factor_coef Fsqd
_refine_ls_weighting_details 'calc w=1/[\s^2^(Fo^2^)+(0.0458P)^2^+0.0000P] where P=(Fo^2^+2Fc^2^)/3'
_refine_ls_weighting_scheme calc
_refine_ls_wR_factor_gt 0.1323
_refine_ls_wR_factor_ref 0.1367
_reflns_number_gt 5340
_reflns_number_total 10644
_reflns_threshold_expression >2sigma(I)
_cod_data_source_file ic100617n_si_001_12.cif
_cod_data_source_block f80430c-Complex6-Er
_cod_depositor_comments
;
The following automatic conversions were performed:

'_symmetry_cell_setting' value 'Orthorhombic' changed to
'orthorhombic' according to the built-in table from CIF Core
dictionary named 'cif_core.dic' version 2.4.1 from 2010-06-29.

Automatic conversion script
Id: cif_fix_values 1646 2011-03-28 12:23:43Z adriana 

2021-04-13
Space group name changed to comply with IUCR recomendations
                 miguel
;
_cod_original_sg_symbol_H-M 'A b a 2'
_cod_database_code 4315828

loop_
_symmetry_equiv_pos_as_xyz
'x, y, z'
'-x, -y, z'
'x+1/2, -y+1/2, z'
'-x+1/2, y+1/2, z'
'x, y+1/2, z+1/2'
'-x, -y+1/2, z+1/2'
'x+1/2, -y+1, z+1/2'
'-x+1/2, y+1, z+1/2'

loop_
_atom_site_label
_atom_site_type_symbol
_atom_site_fract_x
_atom_site_fract_y
_atom_site_fract_z
_atom_site_U_iso_or_equiv
_atom_site_adp_type
_atom_site_occupancy
_atom_site_symmetry_multiplicity
_atom_site_calc_flag
_atom_site_refinement_flags
_atom_site_disorder_assembly
_atom_site_disorder_group
Er1 Er 0.5000 0.5000 0.580935(17) 0.0339(3) Uani 1 2 d S . .
Er2 Er 0.5000 0.5000 0.418602(17) 0.0320(3) Uani 1 2 d S . .
N1 N 0.5722(5) 0.5844(5) 0.6046(4) 0.035(3) Uani 1 1 d . . .
N2 N 0.4628(5) 0.5814(4) 0.6276(3) 0.039(3) Uani 1 1 d . . .
N3 N 0.5327(6) 0.6714(5) 0.6509(3) 0.054(3) Uani 1 1 d . . .
N4 N 0.4500(6) 0.4042(5) 0.3940(4) 0.046(4) Uani 1 1 d . . .
N5 N 0.4009(5) 0.4972(5) 0.3747(3) 0.039(2) Uani 1 1 d . . .
N6 N 0.3405(6) 0.3993(5) 0.3498(4) 0.051(3) Uani 1 1 d . . .
S1 S 0.43386(15) 0.53577(16) 0.49875(19) 0.0662(9) Uani 1 1 d . . .
Si1 Si 0.5130(3) 0.7428(2) 0.62052(17) 0.0650(16) Uani 1 1 d . . .
Si2 Si 0.5622(3) 0.6705(2) 0.70587(15) 0.0742(14) Uani 1 1 d . . .
Si3 Si 0.2657(3) 0.3845(2) 0.37991(16) 0.0594(13) Uani 1 1 d . . .
Si4 Si 0.3513(2) 0.3800(2) 0.29218(15) 0.0552(12) Uani 1 1 d . . .
C1 C 0.5228(7) 0.6106(6) 0.6289(4) 0.039(3) Uani 1 1 d . . .
C2 C 0.6418(7) 0.6158(7) 0.6009(5) 0.064(4) Uani 1 1 d . . .
H2A H 0.6422 0.6538 0.6199 0.077 Uiso 1 1 calc R . .
C3 C 0.6534(6) 0.6350(6) 0.5511(5) 0.055(4) Uani 1 1 d . . .
H3A H 0.6538 0.5976 0.5322 0.066 Uiso 1 1 calc R . .
H3B H 0.6158 0.6620 0.5412 0.066 Uiso 1 1 calc R . .
C4 C 0.7229(8) 0.6704(8) 0.5465(6) 0.100(6) Uani 1 1 d . . .
H4A H 0.7217 0.7090 0.5643 0.120 Uiso 1 1 calc R . .
H4B H 0.7308 0.6817 0.5152 0.120 Uiso 1 1 calc R . .
C5 C 0.7820(7) 0.6268(8) 0.5636(6) 0.080(5) Uani 1 1 d . . .
H5A H 0.7884 0.5924 0.5423 0.096 Uiso 1 1 calc R . .
H5B H 0.8248 0.6507 0.5648 0.096 Uiso 1 1 calc R . .
C6 C 0.7670(8) 0.6005(8) 0.6088(7) 0.092(6) Uani 1 1 d . . .
H6A H 0.8026 0.5696 0.6156 0.110 Uiso 1 1 calc R . .
H6B H 0.7718 0.6344 0.6306 0.110 Uiso 1 1 calc R . .
C7 C 0.7005(8) 0.5707(8) 0.6164(6) 0.065(5) Uani 1 1 d . . .
H7A H 0.6951 0.5611 0.6483 0.078 Uiso 1 1 calc R . .
H7B H 0.6979 0.5314 0.5996 0.078 Uiso 1 1 calc R . .
C8 C 0.4013(7) 0.6121(6) 0.6468(4) 0.046(4) Uani 1 1 d . . .
H8A H 0.4134 0.6548 0.6570 0.055 Uiso 1 1 calc R . .
C9 C 0.3780(9) 0.5728(9) 0.6870(6) 0.079(6) Uani 1 1 d . . .
H9A H 0.4151 0.5711 0.7091 0.095 Uiso 1 1 calc R . .
H9B H 0.3687 0.5300 0.6771 0.095 Uiso 1 1 calc R . .
C10 C 0.3124(9) 0.6000(11) 0.7098(7) 0.106(8) Uani 1 1 d . . .
H10A H 0.2993 0.5743 0.7356 0.127 Uiso 1 1 calc R . .
H10B H 0.3207 0.6428 0.7202 0.127 Uiso 1 1 calc R . .
C11 C 0.2578(9) 0.5991(10) 0.6756(7) 0.103(7) Uani 1 1 d . . .
H11A H 0.2508 0.5561 0.6653 0.124 Uiso 1 1 calc R . .
H11B H 0.2149 0.6136 0.6891 0.124 Uiso 1 1 calc R . .
C12 C 0.2739(9) 0.6378(11) 0.6381(7) 0.115(9) Uani 1 1 d . . .
H12A H 0.2785 0.6814 0.6478 0.138 Uiso 1 1 calc R . .
H12B H 0.2369 0.6356 0.6160 0.138 Uiso 1 1 calc R . .
C13 C 0.3414(8) 0.6152(8) 0.6169(5) 0.082(6) Uani 1 1 d . . .
H13A H 0.3338 0.5735 0.6044 0.099 Uiso 1 1 calc R . .
H13B H 0.3526 0.6432 0.5920 0.099 Uiso 1 1 calc R . .
C14 C 0.4775(8) 0.7232(7) 0.5648(6) 0.102(7) Uani 1 1 d . . .
H14A H 0.4351 0.7001 0.5685 0.152 Uiso 1 1 calc R . .
H14B H 0.5102 0.6979 0.5484 0.152 Uiso 1 1 calc R . .
H14C H 0.4685 0.7615 0.5484 0.152 Uiso 1 1 calc R . .
C15 C 0.5944(9) 0.7909(8) 0.6088(7) 0.140(9) Uani 1 1 d . . .
H15A H 0.6156 0.8027 0.6369 0.210 Uiso 1 1 calc R . .
H15B H 0.5824 0.8282 0.5921 0.210 Uiso 1 1 calc R . .
H15C H 0.6263 0.7659 0.5915 0.210 Uiso 1 1 calc R . .
C16 C 0.4557(10) 0.7935(8) 0.6505(5) 0.106(7) Uani 1 1 d . . .
H16A H 0.4761 0.8050 0.6789 0.159 Uiso 1 1 calc R . .
H16B H 0.4127 0.7719 0.6559 0.159 Uiso 1 1 calc R . .
H16C H 0.4472 0.8309 0.6330 0.159 Uiso 1 1 calc R . .
C17 C 0.6436(10) 0.7165(8) 0.7131(8) 0.147(11) Uani 1 1 d . . .
H17A H 0.6786 0.6996 0.6935 0.221 Uiso 1 1 calc R . .
H17B H 0.6588 0.7135 0.7439 0.221 Uiso 1 1 calc R . .
H17C H 0.6352 0.7599 0.7055 0.221 Uiso 1 1 calc R . .
C18 C 0.4921(11) 0.7103(10) 0.7423(5) 0.167(10) Uani 1 1 d . . .
H18A H 0.4502 0.6861 0.7408 0.251 Uiso 1 1 calc R . .
H18B H 0.4837 0.7523 0.7313 0.251 Uiso 1 1 calc R . .
H18C H 0.5076 0.7124 0.7731 0.251 Uiso 1 1 calc R . .
C19 C 0.5760(8) 0.5888(8) 0.7224(5) 0.085(6) Uani 1 1 d . . .
H19A H 0.6114 0.5705 0.7038 0.127 Uiso 1 1 calc R . .
H19B H 0.5337 0.5655 0.7186 0.127 Uiso 1 1 calc R . .
H19C H 0.5900 0.5872 0.7535 0.127 Uiso 1 1 calc R . .
C20 C 0.3997(8) 0.4352(10) 0.3720(4) 0.066(5) Uani 1 1 d . . .
C21 C 0.4462(7) 0.3350(6) 0.3991(5) 0.055(4) Uani 1 1 d . . .
H21A H 0.4088 0.3198 0.3795 0.066 Uiso 1 1 calc R . .
C22 C 0.4301(7) 0.3144(5) 0.4466(4) 0.052(4) Uani 1 1 d . . .
H22A H 0.3838 0.3286 0.4542 0.062 Uiso 1 1 calc R . .
H22B H 0.4621 0.3352 0.4670 0.062 Uiso 1 1 calc R . .
C23 C 0.4344(7) 0.2416(6) 0.4548(5) 0.053(4) Uani 1 1 d . . .
H23A H 0.4273 0.2325 0.4866 0.064 Uiso 1 1 calc R . .
H23B H 0.3985 0.2203 0.4376 0.064 Uiso 1 1 calc R . .
C24 C 0.4975(12) 0.2206(7) 0.4416(7) 0.132(8) Uani 1 1 d . . .
H24A H 0.4993 0.1751 0.4457 0.159 Uiso 1 1 calc R . .
H24B H 0.5324 0.2392 0.4610 0.159 Uiso 1 1 calc R . .
C25 C 0.5157(8) 0.2365(7) 0.3908(6) 0.064(6) Uani 1 1 d . . .
H25A H 0.5608 0.2192 0.3835 0.077 Uiso 1 1 calc R . .
H25B H 0.4820 0.2168 0.3710 0.077 Uiso 1 1 calc R . .
C26 C 0.5163(7) 0.3019(6) 0.3829(4) 0.054(4) Uani 1 1 d . . .
H26A H 0.5227 0.3096 0.3508 0.065 Uiso 1 1 calc R . .
H26B H 0.5550 0.3207 0.3988 0.065 Uiso 1 1 calc R . .
C27 C 0.3535(7) 0.5330(6) 0.3476(4) 0.049(4) Uani 1 1 d . . .
H27A H 0.3177 0.5050 0.3353 0.058 Uiso 1 1 calc R . .
C28 C 0.3196(7) 0.5838(7) 0.3789(5) 0.048(4) Uani 1 1 d . . .
H28A H 0.2919 0.5637 0.4022 0.058 Uiso 1 1 calc R . .
H28B H 0.3548 0.6095 0.3932 0.058 Uiso 1 1 calc R . .
C29 C 0.2742(11) 0.6241(9) 0.3482(8) 0.109(8) Uani 1 1 d . . .
H29A H 0.2429 0.5964 0.3320 0.131 Uiso 1 1 calc R . .
H29B H 0.2463 0.6516 0.3671 0.131 Uiso 1 1 calc R . .
C30 C 0.3122(9) 0.6645(8) 0.3141(7) 0.094(6) Uani 1 1 d . . .
H30A H 0.2799 0.6900 0.2969 0.113 Uiso 1 1 calc R . .
H30B H 0.3449 0.6922 0.3291 0.113 Uiso 1 1 calc R . .
C31 C 0.3483(10) 0.6195(9) 0.2846(5) 0.083(6) Uani 1 1 d . . .
H31A H 0.3782 0.6435 0.2646 0.100 Uiso 1 1 calc R . .
H31B H 0.3139 0.5988 0.2658 0.100 Uiso 1 1 calc R . .
C32 C 0.3933(8) 0.5667(7) 0.3077(5) 0.057(5) Uani 1 1 d . . .
H32A H 0.4355 0.5855 0.3194 0.069 Uiso 1 1 calc R . .
H32B H 0.4062 0.5354 0.2853 0.069 Uiso 1 1 calc R . .
C33 C 0.2563(9) 0.2943(7) 0.3922(5) 0.096(6) Uani 1 1 d . . .
H33A H 0.2559 0.2714 0.3642 0.145 Uiso 1 1 calc R . .
H33B H 0.2138 0.2868 0.4081 0.145 Uiso 1 1 calc R . .
H33C H 0.2945 0.2804 0.4103 0.145 Uiso 1 1 calc R . .
C34 C 0.1911(9) 0.4042(11) 0.3467(6) 0.136(9) Uani 1 1 d . . .
H34A H 0.1912 0.3795 0.3194 0.204 Uiso 1 1 calc R . .
H34B H 0.1924 0.4483 0.3391 0.204 Uiso 1 1 calc R . .
H34C H 0.1499 0.3953 0.3636 0.204 Uiso 1 1 calc R . .
C35 C 0.2655(7) 0.4295(6) 0.4323(5) 0.068(5) Uani 1 1 d . . .
H35A H 0.2696 0.4737 0.4256 0.103 Uiso 1 1 calc R . .
H35B H 0.3037 0.4165 0.4508 0.103 Uiso 1 1 calc R . .
H35C H 0.2230 0.4220 0.4482 0.103 Uiso 1 1 calc R . .
C36 C 0.4445(9) 0.3925(8) 0.2759(5) 0.086(6) Uani 1 1 d . . .
H36A H 0.4736 0.3670 0.2949 0.128 Uiso 1 1 calc R . .
H36B H 0.4563 0.4362 0.2798 0.128 Uiso 1 1 calc R . .
H36C H 0.4510 0.3806 0.2449 0.128 Uiso 1 1 calc R . .
C37 C 0.3259(8) 0.2977(8) 0.2834(5) 0.088(6) Uani 1 1 d . . .
H37A H 0.3513 0.2710 0.3037 0.132 Uiso 1 1 calc R . .
H37B H 0.3358 0.2856 0.2528 0.132 Uiso 1 1 calc R . .
H37C H 0.2772 0.2932 0.2890 0.132 Uiso 1 1 calc R . .
C38 C 0.2980(8) 0.4312(8) 0.2539(5) 0.087(6) Uani 1 1 d . . .
H38A H 0.2499 0.4263 0.2612 0.131 Uiso 1 1 calc R . .
H38B H 0.3056 0.4190 0.2231 0.131 Uiso 1 1 calc R . .
H38C H 0.3112 0.4746 0.2579 0.131 Uiso 1 1 calc R . .
C39 C 0.3562(5) 0.5804(6) 0.5000(6) 0.052(3) Uani 1 1 d . . .
C40 C 0.2928(7) 0.5554(7) 0.5093(6) 0.072(6) Uani 1 1 d . . .
H40A H 0.2900 0.5130 0.5174 0.087 Uiso 1 1 calc R . .
C41 C 0.2353(8) 0.5886(11) 0.5073(7) 0.100(8) Uani 1 1 d . . .
H41A H 0.1935 0.5674 0.5106 0.120 Uiso 1 1 calc R . .
C42 C 0.2340(11) 0.6481(12) 0.5012(12) 0.141(11) Uani 1 1 d . . .
H42A H 0.1929 0.6707 0.5036 0.169 Uiso 1 1 calc R . .
C43 C 0.3020(11) 0.6814(7) 0.4898(6) 0.093(7) Uani 1 1 d . . .
H43A H 0.3031 0.7244 0.4836 0.112 Uiso 1 1 calc R . .
C44 C 0.3612(8) 0.6462(6) 0.4890(6) 0.072(6) Uani 1 1 d . . .
H44A H 0.4035 0.6644 0.4816 0.086 Uiso 1 1 calc R . .

loop_
_atom_site_aniso_label
_atom_site_aniso_U_11
_atom_site_aniso_U_22
_atom_site_aniso_U_33
_atom_site_aniso_U_23
_atom_site_aniso_U_13
_atom_site_aniso_U_12
Er1 0.0340(7) 0.0349(7) 0.0326(7) 0.000 0.000 0.0022(6)
Er2 0.0380(7) 0.0297(6) 0.0283(6) 0.000 0.000 0.0002(6)
N1 0.024(6) 0.047(7) 0.034(7) -0.026(5) 0.010(5) 0.002(6)
N2 0.037(7) 0.025(6) 0.055(7) 0.008(5) 0.021(6) 0.003(6)
N3 0.059(7) 0.055(8) 0.047(7) 0.002(6) 0.019(6) -0.009(6)
N4 0.049(8) 0.016(6) 0.071(9) 0.001(6) 0.033(7) 0.003(6)
N5 0.056(6) 0.015(5) 0.046(6) -0.003(7) -0.013(4) 0.003(7)
N6 0.066(8) 0.047(8) 0.040(7) 0.004(6) -0.010(6) -0.010(6)
S1 0.064(2) 0.102(2) 0.0326(15) 0.007(4) -0.002(3) 0.0504(18)
Si1 0.096(5) 0.039(3) 0.060(3) -0.004(2) -0.016(3) -0.001(3)
Si2 0.088(3) 0.074(3) 0.060(3) -0.033(3) -0.016(3) 0.013(3)
Si3 0.060(3) 0.061(3) 0.057(3) -0.001(2) -0.002(3) 0.002(3)
Si4 0.058(3) 0.056(3) 0.052(3) -0.022(2) -0.009(2) -0.005(2)
C1 0.051(9) 0.023(7) 0.044(8) 0.000(6) -0.001(6) -0.001(6)
C2 0.053(10) 0.083(12) 0.056(10) -0.038(9) -0.001(8) -0.014(9)
C3 0.046(9) 0.057(10) 0.062(10) -0.022(8) 0.015(8) -0.020(7)
C4 0.092(14) 0.099(14) 0.107(15) -0.019(13) 0.012(12) -0.072(12)
C5 0.037(9) 0.083(12) 0.119(16) 0.016(11) 0.011(9) -0.006(9)
C6 0.055(12) 0.092(15) 0.129(17) 0.011(13) 0.035(12) 0.022(10)
C7 0.038(9) 0.075(12) 0.081(13) 0.002(10) 0.014(9) 0.011(9)
C8 0.062(10) 0.052(9) 0.023(7) -0.029(7) 0.007(7) 0.006(8)
C9 0.056(11) 0.131(17) 0.049(12) 0.029(12) 0.004(9) 0.015(12)
C10 0.046(12) 0.18(2) 0.095(15) -0.004(15) 0.009(11) 0.045(13)
C11 0.046(11) 0.16(2) 0.107(16) 0.000(15) 0.055(12) 0.014(13)
C12 0.033(12) 0.20(3) 0.111(17) -0.011(17) 0.026(11) 0.061(14)
C13 0.085(13) 0.128(16) 0.035(10) 0.004(10) 0.004(9) 0.084(12)
C14 0.103(16) 0.053(11) 0.149(18) 0.003(11) 0.011(12) 0.026(9)
C15 0.120(17) 0.083(14) 0.22(2) 0.071(15) -0.035(17) 0.032(13)
C16 0.162(18) 0.081(13) 0.075(12) -0.026(10) 0.024(12) 0.027(13)
C17 0.16(2) 0.065(12) 0.22(2) -0.060(14) -0.145(18) 0.054(13)
C18 0.21(2) 0.25(3) 0.041(10) -0.091(13) -0.001(15) 0.06(2)
C19 0.084(13) 0.102(15) 0.069(13) -0.038(11) -0.013(10) 0.041(11)
C20 0.033(9) 0.144(18) 0.021(8) 0.020(10) -0.008(6) -0.021(11)
C21 0.042(8) 0.042(8) 0.081(10) 0.034(8) -0.044(7) -0.005(7)
C22 0.097(11) 0.038(8) 0.021(7) 0.002(6) -0.024(7) -0.039(8)
C23 0.055(9) 0.044(9) 0.062(10) -0.007(7) 0.017(8) 0.004(8)
C24 0.22(3) 0.025(9) 0.148(18) 0.045(10) 0.02(2) 0.015(15)
C25 0.071(14) 0.035(10) 0.086(14) -0.006(9) -0.014(10) 0.001(8)
C26 0.075(13) 0.042(9) 0.046(8) 0.023(7) 0.001(7) -0.010(8)
C27 0.056(9) 0.039(8) 0.050(8) 0.000(7) -0.020(7) -0.003(7)
C28 0.041(10) 0.065(11) 0.039(9) 0.004(8) 0.010(7) -0.002(8)
C29 0.094(18) 0.074(15) 0.16(2) 0.000(16) -0.025(17) 0.031(14)
C30 0.077(13) 0.061(13) 0.145(18) 0.039(13) -0.005(13) -0.014(10)
C31 0.125(17) 0.096(14) 0.029(10) -0.004(10) -0.013(10) 0.047(13)
C32 0.066(11) 0.068(12) 0.038(10) -0.001(8) -0.032(8) 0.020(9)
C33 0.111(14) 0.079(12) 0.098(13) -0.004(11) -0.012(12) -0.034(11)
C34 0.064(13) 0.24(3) 0.099(16) 0.044(16) -0.015(11) 0.008(16)
C35 0.067(10) 0.037(8) 0.102(13) 0.006(8) 0.011(9) -0.010(7)
C36 0.137(17) 0.091(15) 0.028(9) 0.003(9) 0.014(9) 0.024(13)
C37 0.084(13) 0.091(14) 0.088(14) -0.026(11) -0.014(11) 0.021(11)
C38 0.095(12) 0.131(16) 0.037(9) -0.013(10) -0.016(9) 0.035(11)
C39 0.050(7) 0.091(10) 0.014(5) -0.021(12) -0.005(11) 0.036(7)
C40 0.053(9) 0.078(10) 0.086(16) 0.039(10) -0.013(10) -0.029(8)
C41 0.033(9) 0.22(2) 0.049(14) 0.000(17) -0.007(9) 0.031(13)
C42 0.106(17) 0.20(3) 0.120(18) -0.05(3) -0.05(2) 0.103(19)
C43 0.181(19) 0.044(9) 0.055(15) -0.021(9) -0.029(13) 0.052(12)
C44 0.080(10) 0.020(7) 0.115(18) -0.008(9) -0.008(11) 0.010(7)

loop_
_atom_type_symbol
_atom_type_description
_atom_type_scat_dispersion_real
_atom_type_scat_dispersion_imag
_atom_type_scat_source
C C 0.0033 0.0016 'International Tables Vol C Tables 4.2.6.8 and 6.1.1.4'
H H 0.0000 0.0000 'International Tables Vol C Tables 4.2.6.8 and 6.1.1.4'
N N 0.0061 0.0033 'International Tables Vol C Tables 4.2.6.8 and 6.1.1.4'
Si Si 0.0817 0.0704 'International Tables Vol C Tables 4.2.6.8 and 6.1.1.4'
S S 0.1246 0.1234 'International Tables Vol C Tables 4.2.6.8 and 6.1.1.4'
Er Er -0.2586 4.9576 'International Tables Vol C Tables 4.2.6.8 and 6.1.1.4'

loop_
_geom_angle_atom_site_label_1
_geom_angle_atom_site_label_2
_geom_angle_atom_site_label_3
_geom_angle
_geom_angle_site_symmetry_1
_geom_angle_site_symmetry_3
_geom_angle_publ_flag
N2 Er1 N2 107.1(5) . 2_665 ?
N2 Er1 N1 101.6(4) . 2_665 ?
N2 Er1 N1 56.5(3) 2_665 2_665 ?
N2 Er1 N1 56.5(3) . . ?
N2 Er1 N1 101.6(4) 2_665 . ?
N1 Er1 N1 145.7(5) 2_665 . ?
N2 Er1 C1 105.9(3) . 2_665 ?
N2 Er1 C1 28.2(3) 2_665 2_665 ?
N1 Er1 C1 28.3(3) 2_665 2_665 ?
N1 Er1 C1 125.3(4) . 2_665 ?
N2 Er1 C1 28.2(3) . . ?
N2 Er1 C1 105.9(3) 2_665 . ?
N1 Er1 C1 125.3(4) 2_665 . ?
N1 Er1 C1 28.3(3) . . ?
C1 Er1 C1 118.5(5) 2_665 . ?
N2 Er1 S1 147.5(2) . 2_665 ?
N2 Er1 S1 99.8(3) 2_665 2_665 ?
N1 Er1 S1 108.4(3) 2_665 2_665 ?
N1 Er1 S1 100.8(3) . 2_665 ?
C1 Er1 S1 106.5(3) 2_665 2_665 ?
C1 Er1 S1 126.1(3) . 2_665 ?
N2 Er1 S1 99.8(3) . . ?
N2 Er1 S1 147.5(2) 2_665 . ?
N1 Er1 S1 100.8(3) 2_665 . ?
N1 Er1 S1 108.4(3) . . ?
C1 Er1 S1 126.1(3) 2_665 . ?
C1 Er1 S1 106.5(3) . . ?
S1 Er1 S1 62.86(16) 2_665 . ?
N5 Er2 N5 111.7(5) . 2_665 ?
N5 Er2 N4 100.8(4) . 2_665 ?
N5 Er2 N4 57.8(4) 2_665 2_665 ?
N5 Er2 N4 57.8(4) . . ?
N5 Er2 N4 100.8(4) 2_665 . ?
N4 Er2 N4 144.1(6) 2_665 . ?
N5 Er2 C20 108.4(3) . 2_665 ?
N5 Er2 C20 28.5(4) 2_665 2_665 ?
N4 Er2 C20 29.3(4) 2_665 2_665 ?
N4 Er2 C20 124.3(4) . 2_665 ?
N5 Er2 C20 28.5(4) . . ?
N5 Er2 C20 108.4(3) 2_665 . ?
N4 Er2 C20 124.2(4) 2_665 . ?
N4 Er2 C20 29.3(4) . . ?
C20 Er2 C20 119.7(5) 2_665 . ?
N5 Er2 S1 96.0(2) . . ?
N5 Er2 S1 147.9(3) 2_665 . ?
N4 Er2 S1 102.4(3) 2_665 . ?
N4 Er2 S1 107.8(3) . . ?
C20 Er2 S1 127.8(4) 2_665 . ?
C20 Er2 S1 103.8(3) . . ?
N5 Er2 S1 147.8(3) . 2_665 ?
N5 Er2 S1 96.0(2) 2_665 2_665 ?
N4 Er2 S1 107.9(3) 2_665 2_665 ?
N4 Er2 S1 102.4(3) . 2_665 ?
C20 Er2 S1 103.8(3) 2_665 2_665 ?
C20 Er2 S1 127.8(4) . 2_665 ?
S1 Er2 S1 64.14(15) . 2_665 ?
C1 N1 C2 120.0(11) . . ?
C1 N1 Er1 93.0(8) . . ?
C2 N1 Er1 146.9(8) . . ?
C1 N2 C8 119.6(10) . . ?
C1 N2 Er1 95.4(8) . . ?
C8 N2 Er1 144.0(8) . . ?
C1 N3 Si2 117.2(9) . . ?
C1 N3 Si1 119.3(9) . . ?
Si2 N3 Si1 123.5(7) . . ?
C20 N4 C21 119.9(14) . . ?
C20 N4 Er2 91.5(10) . . ?
C21 N4 Er2 147.4(10) . . ?
C20 N5 C27 118.8(11) . . ?
C20 N5 Er2 94.3(8) . . ?
C27 N5 Er2 146.0(9) . . ?
C20 N6 Si3 119.9(9) . . ?
C20 N6 Si4 116.3(9) . . ?
Si3 N6 Si4 123.7(6) . . ?
C39 S1 Er2 123.3(6) . . ?
C39 S1 Er1 120.2(6) . . ?
Er2 S1 Er1 116.50(9) . . ?
C16 Si1 N3 112.9(7) . . ?
C16 Si1 C14 110.6(8) . . ?
N3 Si1 C14 109.9(6) . . ?
C16 Si1 C15 106.4(9) . . ?
N3 Si1 C15 111.4(6) . . ?
C14 Si1 C15 105.4(9) . . ?
N3 Si2 C19 108.3(7) . . ?
N3 Si2 C17 112.4(8) . . ?
C19 Si2 C17 110.1(8) . . ?
N3 Si2 C18 106.9(7) . . ?
C19 Si2 C18 111.7(9) . . ?
C17 Si2 C18 107.5(9) . . ?
N6 Si3 C34 110.4(7) . . ?
N6 Si3 C35 110.3(6) . . ?
C34 Si3 C35 110.1(9) . . ?
N6 Si3 C33 110.5(7) . . ?
C34 Si3 C33 104.8(9) . . ?
C35 Si3 C33 110.6(7) . . ?
N6 Si4 C37 109.0(7) . . ?
N6 Si4 C38 112.6(6) . . ?
C37 Si4 C38 108.5(7) . . ?
N6 Si4 C36 109.1(6) . . ?
C37 Si4 C36 110.8(8) . . ?
C38 Si4 C36 106.9(7) . . ?
N2 C1 N1 115.1(11) . . ?
N2 C1 N3 123.1(11) . . ?
N1 C1 N3 121.5(12) . . ?
N2 C1 Er1 56.4(6) . . ?
N1 C1 Er1 58.7(7) . . ?
N3 C1 Er1 175.5(9) . . ?
N1 C2 C3 108.3(10) . . ?
N1 C2 C7 111.1(13) . . ?
C3 C2 C7 109.8(12) . . ?
N1 C2 H2A 109.2 . . ?
C3 C2 H2A 109.2 . . ?
C7 C2 H2A 109.2 . . ?
C4 C3 C2 109.8(12) . . ?
C4 C3 H3A 109.7 . . ?
C2 C3 H3A 109.7 . . ?
C4 C3 H3B 109.7 . . ?
C2 C3 H3B 109.7 . . ?
H3A C3 H3B 108.2 . . ?
C3 C4 C5 108.8(13) . . ?
C3 C4 H4A 109.9 . . ?
C5 C4 H4A 109.9 . . ?
C3 C4 H4B 109.9 . . ?
C5 C4 H4B 109.9 . . ?
H4A C4 H4B 108.3 . . ?
C6 C5 C4 112.0(14) . . ?
C6 C5 H5A 109.2 . . ?
C4 C5 H5A 109.2 . . ?
C6 C5 H5B 109.2 . . ?
C4 C5 H5B 109.2 . . ?
H5A C5 H5B 107.9 . . ?
C7 C6 C5 118.6(17) . . ?
C7 C6 H6A 107.7 . . ?
C5 C6 H6A 107.7 . . ?
C7 C6 H6B 107.7 . . ?
C5 C6 H6B 107.7 . . ?
H6A C6 H6B 107.1 . . ?
C6 C7 C2 109.6(14) . . ?
C6 C7 H7A 109.8 . . ?
C2 C7 H7A 109.8 . . ?
C6 C7 H7B 109.8 . . ?
C2 C7 H7B 109.8 . . ?
H7A C7 H7B 108.2 . . ?
C13 C8 N2 115.3(10) . . ?
C13 C8 C9 105.4(13) . . ?
N2 C8 C9 107.5(12) . . ?
C13 C8 H8A 109.5 . . ?
N2 C8 H8A 109.5 . . ?
C9 C8 H8A 109.5 . . ?
C8 C9 C10 112.4(15) . . ?
C8 C9 H9A 109.1 . . ?
C10 C9 H9A 109.1 . . ?
C8 C9 H9B 109.1 . . ?
C10 C9 H9B 109.1 . . ?
H9A C9 H9B 107.9 . . ?
C11 C10 C9 106.6(15) . . ?
C11 C10 H10A 110.4 . . ?
C9 C10 H10A 110.4 . . ?
C11 C10 H10B 110.4 . . ?
C9 C10 H10B 110.4 . . ?
H10A C10 H10B 108.6 . . ?
C12 C11 C10 112.2(19) . . ?
C12 C11 H11A 109.2 . . ?
C10 C11 H11A 109.2 . . ?
C12 C11 H11B 109.2 . . ?
C10 C11 H11B 109.2 . . ?
H11A C11 H11B 107.9 . . ?
C11 C12 C13 109.2(17) . . ?
C11 C12 H12A 109.8 . . ?
C13 C12 H12A 109.8 . . ?
C11 C12 H12B 109.8 . . ?
C13 C12 H12B 109.8 . . ?
H12A C12 H12B 108.3 . . ?
C8 C13 C12 116.4(14) . . ?
C8 C13 H13A 108.2 . . ?
C12 C13 H13A 108.2 . . ?
C8 C13 H13B 108.2 . . ?
C12 C13 H13B 108.2 . . ?
H13A C13 H13B 107.3 . . ?
Si1 C14 H14A 109.5 . . ?
Si1 C14 H14B 109.5 . . ?
H14A C14 H14B 109.5 . . ?
Si1 C14 H14C 109.5 . . ?
H14A C14 H14C 109.5 . . ?
H14B C14 H14C 109.5 . . ?
Si1 C15 H15A 109.5 . . ?
Si1 C15 H15B 109.5 . . ?
H15A C15 H15B 109.5 . . ?
Si1 C15 H15C 109.5 . . ?
H15A C15 H15C 109.5 . . ?
H15B C15 H15C 109.5 . . ?
Si1 C16 H16A 109.5 . . ?
Si1 C16 H16B 109.5 . . ?
H16A C16 H16B 109.5 . . ?
Si1 C16 H16C 109.5 . . ?
H16A C16 H16C 109.5 . . ?
H16B C16 H16C 109.5 . . ?
Si2 C17 H17A 109.5 . . ?
Si2 C17 H17B 109.5 . . ?
H17A C17 H17B 109.5 . . ?
Si2 C17 H17C 109.5 . . ?
H17A C17 H17C 109.5 . . ?
H17B C17 H17C 109.5 . . ?
Si2 C18 H18A 109.5 . . ?
Si2 C18 H18B 109.5 . . ?
H18A C18 H18B 109.5 . . ?
Si2 C18 H18C 109.5 . . ?
H18A C18 H18C 109.5 . . ?
H18B C18 H18C 109.5 . . ?
Si2 C19 H19A 109.5 . . ?
Si2 C19 H19B 109.5 . . ?
H19A C19 H19B 109.5 . . ?
Si2 C19 H19C 109.5 . . ?
H19A C19 H19C 109.5 . . ?
H19B C19 H19C 109.5 . . ?
N5 C20 N4 116.5(14) . . ?
N5 C20 N6 122.6(14) . . ?
N4 C20 N6 120.6(17) . . ?
N5 C20 Er2 57.2(7) . . ?
N4 C20 Er2 59.3(8) . . ?
N6 C20 Er2 175.1(9) . . ?
N4 C21 C22 113.2(12) . . ?
N4 C21 C26 111.3(11) . . ?
C22 C21 C26 109.2(10) . . ?
N4 C21 H21A 107.7 . . ?
C22 C21 H21A 107.7 . . ?
C26 C21 H21A 107.7 . . ?
C21 C22 C23 114.9(11) . . ?
C21 C22 H22A 108.5 . . ?
C23 C22 H22A 108.5 . . ?
C21 C22 H22B 108.5 . . ?
C23 C22 H22B 108.5 . . ?
H22A C22 H22B 107.5 . . ?
C24 C23 C22 109.1(12) . . ?
C24 C23 H23A 109.9 . . ?
C22 C23 H23A 109.9 . . ?
C24 C23 H23B 109.9 . . ?
C22 C23 H23B 109.9 . . ?
H23A C23 H23B 108.3 . . ?
C23 C24 C25 113.8(16) . . ?
C23 C24 H24A 108.8 . . ?
C25 C24 H24A 108.8 . . ?
C23 C24 H24B 108.8 . . ?
C25 C24 H24B 108.8 . . ?
H24A C24 H24B 107.7 . . ?
C26 C25 C24 111.8(14) . . ?
C26 C25 H25A 109.3 . . ?
C24 C25 H25A 109.3 . . ?
C26 C25 H25B 109.3 . . ?
C24 C25 H25B 109.3 . . ?
H25A C25 H25B 107.9 . . ?
C25 C26 C21 112.1(12) . . ?
C25 C26 H26A 109.2 . . ?
C21 C26 H26A 109.2 . . ?
C25 C26 H26B 109.2 . . ?
C21 C26 H26B 109.2 . . ?
H26A C26 H26B 107.9 . . ?
N5 C27 C28 107.6(11) . . ?
N5 C27 C32 110.1(11) . . ?
C28 C27 C32 109.6(11) . . ?
N5 C27 H27A 109.8 . . ?
C28 C27 H27A 109.8 . . ?
C32 C27 H27A 109.8 . . ?
C29 C28 C27 106.0(13) . . ?
C29 C28 H28A 110.5 . . ?
C27 C28 H28A 110.5 . . ?
C29 C28 H28B 110.5 . . ?
C27 C28 H28B 110.5 . . ?
H28A C28 H28B 108.7 . . ?
C30 C29 C28 115.8(17) . . ?
C30 C29 H29A 108.3 . . ?
C28 C29 H29A 108.3 . . ?
C30 C29 H29B 108.3 . . ?
C28 C29 H29B 108.3 . . ?
H29A C29 H29B 107.4 . . ?
C31 C30 C29 105.2(15) . . ?
C31 C30 H30A 110.7 . . ?
C29 C30 H30A 110.7 . . ?
C31 C30 H30B 110.7 . . ?
C29 C30 H30B 110.7 . . ?
H30A C30 H30B 108.8 . . ?
C30 C31 C32 117.6(13) . . ?
C30 C31 H31A 107.9 . . ?
C32 C31 H31A 107.9 . . ?
C30 C31 H31B 107.9 . . ?
C32 C31 H31B 107.9 . . ?
H31A C31 H31B 107.2 . . ?
C31 C32 C27 112.1(13) . . ?
C31 C32 H32A 109.2 . . ?
C27 C32 H32A 109.2 . . ?
C31 C32 H32B 109.2 . . ?
C27 C32 H32B 109.2 . . ?
H32A C32 H32B 107.9 . . ?
Si3 C33 H33A 109.5 . . ?
Si3 C33 H33B 109.5 . . ?
H33A C33 H33B 109.5 . . ?
Si3 C33 H33C 109.5 . . ?
H33A C33 H33C 109.5 . . ?
H33B C33 H33C 109.5 . . ?
Si3 C34 H34A 109.5 . . ?
Si3 C34 H34B 109.5 . . ?
H34A C34 H34B 109.5 . . ?
Si3 C34 H34C 109.5 . . ?
H34A C34 H34C 109.5 . . ?
H34B C34 H34C 109.5 . . ?
Si3 C35 H35A 109.5 . . ?
Si3 C35 H35B 109.5 . . ?
H35A C35 H35B 109.5 . . ?
Si3 C35 H35C 109.5 . . ?
H35A C35 H35C 109.5 . . ?
H35B C35 H35C 109.5 . . ?
Si4 C36 H36A 109.5 . . ?
Si4 C36 H36B 109.5 . . ?
H36A C36 H36B 109.5 . . ?
Si4 C36 H36C 109.5 . . ?
H36A C36 H36C 109.5 . . ?
H36B C36 H36C 109.5 . . ?
Si4 C37 H37A 109.5 . . ?
Si4 C37 H37B 109.5 . . ?
H37A C37 H37B 109.5 . . ?
Si4 C37 H37C 109.5 . . ?
H37A C37 H37C 109.5 . . ?
H37B C37 H37C 109.5 . . ?
Si4 C38 H38A 109.5 . . ?
Si4 C38 H38B 109.5 . . ?
H38A C38 H38B 109.5 . . ?
Si4 C38 H38C 109.5 . . ?
H38A C38 H38C 109.5 . . ?
H38B C38 H38C 109.5 . . ?
C40 C39 C44 118.9(11) . . ?
C40 C39 S1 124.0(11) . . ?
C44 C39 S1 117.1(10) . . ?
C41 C40 C39 122.9(15) . . ?
C41 C40 H40A 118.6 . . ?
C39 C40 H40A 118.6 . . ?
C42 C41 C40 123(2) . . ?
C42 C41 H41A 118.3 . . ?
C40 C41 H41A 118.3 . . ?
C41 C42 C43 118.0(18) . . ?
C41 C42 H42A 121.0 . . ?
C43 C42 H42A 121.0 . . ?
C44 C43 C42 118.3(15) . . ?
C44 C43 H43A 120.9 . . ?
C42 C43 H43A 120.9 . . ?
C43 C44 C39 118.0(14) . . ?
C43 C44 H44A 121.0 . . ?
C39 C44 H44A 121.0 . . ?

loop_
_geom_bond_atom_site_label_1
_geom_bond_atom_site_label_2
_geom_bond_distance
_geom_bond_site_symmetry_2
_geom_bond_publ_flag
Er1 N2 2.320(9) . ?
Er1 N2 2.320(9) 2_665 ?
Er1 N1 2.371(10) 2_665 ?
Er1 N1 2.372(10) . ?
Er1 C1 2.773(13) 2_665 ?
Er1 C1 2.773(13) . ?
Er1 S1 2.849(5) 2_665 ?
Er1 S1 2.849(5) . ?
Er2 N5 2.316(9) . ?
Er2 N5 2.316(9) 2_665 ?
Er2 N4 2.361(11) 2_665 ?
Er2 N4 2.361(11) . ?
Er2 C20 2.747(15) 2_665 ?
Er2 C20 2.747(15) . ?
Er2 S1 2.798(5) . ?
Er2 S1 2.798(5) 2_665 ?
N1 C1 1.318(14) . ?
N1 C2 1.505(15) . ?
N2 C1 1.316(14) . ?
N2 C8 1.470(14) . ?
N3 C1 1.455(15) . ?
N3 Si2 1.722(11) . ?
N3 Si1 1.799(12) . ?
N4 C20 1.344(17) . ?
N4 C21 1.473(15) . ?
N5 C20 1.314(19) . ?
N5 C27 1.433(15) . ?
N6 C20 1.522(17) . ?
N6 Si3 1.727(12) . ?
N6 Si4 1.766(11) . ?
S1 C39 1.773(10) . ?
Si1 C16 1.780(16) . ?
Si1 C14 1.832(19) . ?
Si1 C15 1.906(19) . ?
Si2 C19 1.816(16) . ?
Si2 C17 1.86(2) . ?
Si2 C18 1.926(17) . ?
Si3 C34 1.794(16) . ?
Si3 C35 1.819(14) . ?
Si3 C33 1.952(15) . ?
Si4 C37 1.828(17) . ?
Si4 C38 1.876(14) . ?
Si4 C36 1.884(17) . ?
C2 C3 1.545(18) . ?
C2 C7 1.550(18) . ?
C2 H2A 0.9800 . ?
C3 C4 1.544(16) . ?
C3 H3A 0.9700 . ?
C3 H3B 0.9700 . ?
C4 C5 1.55(2) . ?
C4 H4A 0.9700 . ?
C4 H4B 0.9700 . ?
C5 C6 1.48(2) . ?
C5 H5A 0.9700 . ?
C5 H5B 0.9700 . ?
C6 C7 1.450(19) . ?
C6 H6A 0.9700 . ?
C6 H6B 0.9700 . ?
C7 H7A 0.9700 . ?
C7 H7B 0.9700 . ?
C8 C13 1.457(17) . ?
C8 C9 1.521(19) . ?
C8 H8A 0.9800 . ?
C9 C10 1.55(2) . ?
C9 H9A 0.9700 . ?
C9 H9B 0.9700 . ?
C10 C11 1.46(2) . ?
C10 H10A 0.9700 . ?
C10 H10B 0.9700 . ?
C11 C12 1.41(2) . ?
C11 H11A 0.9700 . ?
C11 H11B 0.9700 . ?
C12 C13 1.526(18) . ?
C12 H12A 0.9700 . ?
C12 H12B 0.9700 . ?
C13 H13A 0.9700 . ?
C13 H13B 0.9700 . ?
C14 H14A 0.9600 . ?
C14 H14B 0.9600 . ?
C14 H14C 0.9600 . ?
C15 H15A 0.9600 . ?
C15 H15B 0.9600 . ?
C15 H15C 0.9600 . ?
C16 H16A 0.9600 . ?
C16 H16B 0.9600 . ?
C16 H16C 0.9600 . ?
C17 H17A 0.9600 . ?
C17 H17B 0.9600 . ?
C17 H17C 0.9600 . ?
C18 H18A 0.9600 . ?
C18 H18B 0.9600 . ?
C18 H18C 0.9600 . ?
C19 H19A 0.9600 . ?
C19 H19B 0.9600 . ?
C19 H19C 0.9600 . ?
C21 C22 1.504(16) . ?
C21 C26 1.598(17) . ?
C21 H21A 0.9800 . ?
C22 C23 1.560(16) . ?
C22 H22A 0.9700 . ?
C22 H22B 0.9700 . ?
C23 C24 1.36(2) . ?
C23 H23A 0.9700 . ?
C23 H23B 0.9700 . ?
C24 C25 1.58(2) . ?
C24 H24A 0.9700 . ?
C24 H24B 0.9700 . ?
C25 C26 1.403(16) . ?
C25 H25A 0.9700 . ?
C25 H25B 0.9700 . ?
C26 H26A 0.9700 . ?
C26 H26B 0.9700 . ?
C27 C28 1.562(18) . ?
C27 C32 1.579(18) . ?
C27 H27A 0.9800 . ?
C28 C29 1.52(2) . ?
C28 H28A 0.9700 . ?
C28 H28B 0.9700 . ?
C29 C30 1.51(2) . ?
C29 H29A 0.9700 . ?
C29 H29B 0.9700 . ?
C30 C31 1.47(2) . ?
C30 H30A 0.9700 . ?
C30 H30B 0.9700 . ?
C31 C32 1.574(19) . ?
C31 H31A 0.9700 . ?
C31 H31B 0.9700 . ?
C32 H32A 0.9700 . ?
C32 H32B 0.9700 . ?
C33 H33A 0.9600 . ?
C33 H33B 0.9600 . ?
C33 H33C 0.9600 . ?
C34 H34A 0.9600 . ?
C34 H34B 0.9600 . ?
C34 H34C 0.9600 . ?
C35 H35A 0.9600 . ?
C35 H35B 0.9600 . ?
C35 H35C 0.9600 . ?
C36 H36A 0.9600 . ?
C36 H36B 0.9600 . ?
C36 H36C 0.9600 . ?
C37 H37A 0.9600 . ?
C37 H37B 0.9600 . ?
C37 H37C 0.9600 . ?
C38 H38A 0.9600 . ?
C38 H38B 0.9600 . ?
C38 H38C 0.9600 . ?
C39 C40 1.364(16) . ?
C39 C44 1.434(16) . ?
C40 C41 1.315(19) . ?
C40 H40A 0.9300 . ?
C41 C42 1.27(2) . ?
C41 H41A 0.9300 . ?
C42 C43 1.53(3) . ?
C42 H42A 0.9300 . ?
C43 C44 1.365(19) . ?
C43 H43A 0.9300 . ?
C44 H44A 0.9300 . ?
